data_1563654
loop_
_publ_author_name
'Lipatov, Alexey'
'Gribanov, Alexander'
'Grytsiv, Andriy'
'Safronov, Sergey'
'Rogl, Peter'
'Rousnyak, Julia'
'Seropegin, Yurii'
'Giester, Gerald'

_publ_section_title
;
 The ternary system cerium--rhodium--silicon
;
_journal_issue 4
_journal_name_full 'Journal of Solid State Chemistry'
_journal_page_first 829
_journal_page_last 843
_journal_paper_doi 10.1016/j.jssc.2010.01.029
_journal_volume 183
_journal_year 2010
_chemical_formula_sum 'Ce2 Rh3 Si5'
_chemical_formula_weight 729.42
_space_group_IT_number 72
_space_group_name_Hall '-I 2 2c'
_space_group_name_H-M_alt 'I b a m'
_symmetry_cell_setting orthorhombic
_symmetry_space_group_name_H-M 'I b a m'
_atom_sites_solution_hydrogens geom
_atom_sites_solution_primary direct
_atom_sites_solution_secondary difmap
_audit_creation_method SHELXL-97
_cell_angle_alpha 90.00
_cell_angle_beta 90.00
_cell_angle_gamma 90.00
_cell_formula_units_Z 4
_cell_length_a 9.9118(2)
_cell_length_b 11.7558(3)
_cell_length_c 5.83130(10)
_cell_measurement_temperature 298(2)
_cell_volume 679.47(2)
_computing_structure_refinement 'SHELXL-97 (Sheldrick, 1997)'
_computing_structure_solution 'SHELXS-97 (Sheldrick, 1990)'
_diffrn_ambient_temperature 298(2)
_diffrn_measured_fraction_theta_full 0.971
_diffrn_measured_fraction_theta_max 0.971
_diffrn_radiation_monochromator graphite
_diffrn_radiation_source 'fine-focus sealed tube'
_diffrn_radiation_type MoK\a
_diffrn_radiation_wavelength 0.71069
_diffrn_reflns_av_R_equivalents 0.0122
_diffrn_reflns_av_sigmaI/netI 0.0167
_diffrn_reflns_limit_h_max 16
_diffrn_reflns_limit_h_min -15
_diffrn_reflns_limit_k_max 19
_diffrn_reflns_limit_k_min -19
_diffrn_reflns_limit_l_max 9
_diffrn_reflns_limit_l_min -9
_diffrn_reflns_number 1516
_diffrn_reflns_theta_full 36.25
_diffrn_reflns_theta_max 36.25
_diffrn_reflns_theta_min 2.69
_exptl_absorpt_coefficient_mu 21.028
_exptl_absorpt_correction_T_max 0.5711
_exptl_absorpt_correction_T_min 0.5711
_exptl_crystal_density_diffrn 7.130
_exptl_crystal_density_method 'not measured'
_exptl_crystal_F_000 1284
_exptl_crystal_size_max 0.03
_exptl_crystal_size_mid 0.03
_exptl_crystal_size_min 0.03
_refine_diff_density_max 8.044
_refine_diff_density_min -2.774
_refine_diff_density_rms 0.447
_refine_ls_extinction_coef 0.00116(13)
_refine_ls_extinction_expression Fc^*^=kFc[1+0.001xFc^2^\l^3^/sin(2\q)]^-1/4^
_refine_ls_extinction_method SHELXL
_refine_ls_goodness_of_fit_ref 0.891
_refine_ls_hydrogen_treatment mixed
_refine_ls_matrix_type full
_refine_ls_number_parameters 37
_refine_ls_number_reflns 863
_refine_ls_number_restraints 0
_refine_ls_restrained_S_all 0.891
_refine_ls_R_factor_all 0.0273
_refine_ls_R_factor_gt 0.0258
_refine_ls_shift/su_max 0.002
_refine_ls_shift/su_mean 0.001
_refine_ls_structure_factor_coef Fsqd
_refine_ls_weighting_details 'calc w=1/[\s^2^(Fo^2^)+(0.0505P)^2^+13.2122P] where P=(Fo^2^+2Fc^2^)/3'
_refine_ls_weighting_scheme calc
_refine_ls_wR_factor_gt 0.0635
_refine_ls_wR_factor_ref 0.0646
_reflns_number_gt 829
_reflns_number_total 863
_reflns_threshold_expression >2sigma(I)
_cod_data_source_file JSSC-2010-183-829.cif
_cod_data_source_block ce2rh3si5
_cod_original_sg_symbol_H-M Ibam
_cod_database_code 1563654

loop_
_symmetry_equiv_pos_as_xyz
'x, y, z'
'-x, -y, z'
'-x, y, -z+1/2'
'x, -y, -z+1/2'
'x+1/2, y+1/2, z+1/2'
'-x+1/2, -y+1/2, z+1/2'
'-x+1/2, y+1/2, -z+1'
'x+1/2, -y+1/2, -z+1'
'-x, -y, -z'
'x, y, -z'
'x, -y, z-1/2'
'-x, y, z-1/2'
'-x+1/2, -y+1/2, -z+1/2'
'x+1/2, y+1/2, -z+1/2'
'x+1/2, -y+1/2, z'
'-x+1/2, y+1/2, z'

loop_
_atom_site_label
_atom_site_type_symbol
_atom_site_fract_x
_atom_site_fract_y
_atom_site_fract_z
_atom_site_U_iso_or_equiv
_atom_site_adp_type
_atom_site_occupancy
_atom_site_symmetry_multiplicity
_atom_site_calc_flag
_atom_site_refinement_flags
_atom_site_disorder_assembly
_atom_site_disorder_group
Ce1 Ce 0.26613(3) 0.36895(2) 0.0000 0.00590(10) Uani 1.02(3) 2 d SP . .
Rh2 Rh 0.10786(4) 0.13811(3) 0.0000 0.00664(13) Uani 0.97(3) 2 d SP . .
Rh3 Rh 0.5000 0.0000 0.2500 0.00594(15) Uani 0.97(3) 4 d SP . .
Si4 Si 0.34676(16) 0.10681(13) 0.0000 0.0107(4) Uani 1.04(3) 2 d SP . .
Si5 Si 0.0000 0.27509(13) 0.2500 0.0083(4) Uani 1.01(3) 2 d SP . .
Si6 Si 0.0000 0.0000 0.2500 0.0070(5) Uani 1.04(3) 4 d SP . .

loop_
_atom_site_aniso_label
_atom_site_aniso_U_11
_atom_site_aniso_U_22
_atom_site_aniso_U_33
_atom_site_aniso_U_23
_atom_site_aniso_U_13
_atom_site_aniso_U_12
Ce1 0.00696(15) 0.00484(13) 0.00590(14) 0.000 0.000 -0.00041(7)
Rh2 0.0061(2) 0.00531(17) 0.00853(19) 0.000 0.000 0.00007(10)
Rh3 0.0058(2) 0.0057(2) 0.0064(2) 0.000 0.000 0.000
Si4 0.0162(8) 0.0083(6) 0.0076(6) 0.000 0.000 0.0028(5)
Si5 0.0068(6) 0.0096(6) 0.0086(6) 0.000 0.0012(4) 0.000
Si6 0.0058(8) 0.0061(8) 0.0091(8) 0.000 0.000 0.000

loop_
_atom_type_symbol
_atom_type_description
_atom_type_scat_dispersion_real
_atom_type_scat_dispersion_imag
_atom_type_scat_source
Ce Ce -0.2486 2.6331 'International Tables Vol C Tables 4.2.6.8 and 6.1.1.4'
Rh Rh -1.1178 0.9187 'International Tables Vol C Tables 4.2.6.8 and 6.1.1.4'
Si Si 0.0817 0.0704 'International Tables Vol C Tables 4.2.6.8 and 6.1.1.4'

loop_
_geom_angle_atom_site_label_1
_geom_angle_atom_site_label_2
_geom_angle_atom_site_label_3
_geom_angle
_geom_angle_site_symmetry_1
_geom_angle_site_symmetry_3
Si4 Ce1 Rh2 128.16(3) 7_554 .
Si4 Ce1 Si4 77.47(3) 7_554 13_554
Rh2 Ce1 Si4 84.27(3) . 13_554
Si4 Ce1 Si4 77.47(3) 7_554 13
Rh2 Ce1 Si4 84.27(3) . 13
Si4 Ce1 Si4 136.79(5) 13_554 13
Si4 Ce1 Si6 79.56(3) 7_554 13
Rh2 Ce1 Si6 142.535(8) . 13
Si4 Ce1 Si6 130.55(3) 13_554 13
Si4 Ce1 Si6 77.72(3) 13 13
Si4 Ce1 Si6 79.56(3) 7_554 5_554
Rh2 Ce1 Si6 142.535(8) . 5_554
Si4 Ce1 Si6 77.72(3) 13_554 5_554
Si4 Ce1 Si6 130.55(3) 13 5_554
Si6 Ce1 Si6 55.288(5) 13 5_554
Si4 Ce1 Rh2 99.818(13) 7_554 13
Rh2 Ce1 Rh2 100.042(8) . 13
Si4 Ce1 Rh2 175.69(3) 13_554 13
Si4 Ce1 Rh2 44.64(3) 13 13
Si6 Ce1 Rh2 45.256(7) 13 13
Si6 Ce1 Rh2 98.554(9) 5_554 13
Si4 Ce1 Rh2 99.818(13) 7_554 13_554
Rh2 Ce1 Rh2 100.042(8) . 13_554
Si4 Ce1 Rh2 44.64(3) 13_554 13_554
Si4 Ce1 Rh2 175.69(3) 13 13_554
Si6 Ce1 Rh2 98.554(9) 13 13_554
Si6 Ce1 Rh2 45.256(7) 5_554 13_554
Rh2 Ce1 Rh2 133.529(16) 13 13_554
Si4 Ce1 Si4 172.73(2) 7_554 .
Rh2 Ce1 Si4 44.57(3) . .
Si4 Ce1 Si4 100.23(3) 13_554 .
Si4 Ce1 Si4 100.23(3) 13 .
Si6 Ce1 Si4 106.82(3) 13 .
Si6 Ce1 Si4 106.82(3) 5_554 .
Rh2 Ce1 Si4 82.869(14) 13 .
Rh2 Ce1 Si4 82.869(14) 13_554 .
Si4 Ce1 Si5 90.79(4) 7_554 10
Rh2 Ce1 Si5 44.85(3) . 10
Si4 Ce1 Si5 46.82(3) 13_554 10
Si4 Ce1 Si5 99.22(3) 13 10
Si6 Ce1 Si5 170.29(3) 13 10
Si6 Ce1 Si5 124.345(11) 5_554 10
Rh2 Ce1 Si5 137.048(15) 13 10
Rh2 Ce1 Si5 84.097(7) 13_554 10
Si4 Ce1 Si5 82.74(4) . 10
Si4 Ce1 Si5 90.79(4) 7_554 .
Rh2 Ce1 Si5 44.85(3) . .
Si4 Ce1 Si5 99.22(3) 13_554 .
Si4 Ce1 Si5 46.82(3) 13 .
Si6 Ce1 Si5 124.345(11) 13 .
Si6 Ce1 Si5 170.29(3) 5_554 .
Rh2 Ce1 Si5 84.097(7) 13 .
Rh2 Ce1 Si5 137.048(15) 13_554 .
Si4 Ce1 Si5 82.74(4) . .
Si5 Ce1 Si5 54.030(11) 10 .
Si4 Ce1 Si5 139.09(3) 7_554 13
Rh2 Ce1 Si5 84.55(2) . 13
Si4 Ce1 Si5 136.52(3) 13_554 13
Si4 Ce1 Si5 83.32(3) 13 13
Si6 Ce1 Si5 61.09(2) 13 13
Si6 Ce1 Si5 86.375(17) 5_554 13
Rh2 Ce1 Si5 44.502(15) 13 13
Rh2 Ce1 Si5 96.829(9) 13_554 13
Si4 Ce1 Si5 46.38(3) . 13
Si5 Ce1 Si5 128.068(9) 10 13
Si5 Ce1 Si5 101.845(7) . 13
Si4 Rh2 Si5 122.58(3) . .
Si4 Rh2 Si5 122.58(3) . 10
Si5 Rh2 Si5 74.05(4) . 10
Si4 Rh2 Si6 109.40(3) . 9
Si5 Rh2 Si6 127.69(2) . 9
Si5 Rh2 Si6 83.62(3) 10 9
Si4 Rh2 Si6 109.40(3) . .
Si5 Rh2 Si6 83.62(3) . .
Si5 Rh2 Si6 127.69(2) 10 .
Si6 Rh2 Si6 73.736(11) 9 .
Si4 Rh2 Ce1 68.80(4) . .
Si5 Rh2 Ce1 69.21(3) . .
Si5 Rh2 Ce1 69.21(3) 10 .
Si6 Rh2 Ce1 143.003(5) 9 .
Si6 Rh2 Ce1 143.003(5) . .
Si4 Rh2 Ce1 66.859(8) . 13
Si5 Rh2 Ce1 68.771(11) . 13
Si5 Rh2 Ce1 138.12(3) 10 13
Si6 Rh2 Ce1 134.994(13) 9 13
Si6 Rh2 Ce1 66.698(5) . 13
Ce1 Rh2 Ce1 79.958(8) . 13
Si4 Rh2 Ce1 66.859(8) . 13_554
Si5 Rh2 Ce1 138.12(3) . 13_554
Si5 Rh2 Ce1 68.771(11) 10 13_554
Si6 Rh2 Ce1 66.698(5) 9 13_554
Si6 Rh2 Ce1 134.994(13) . 13_554
Ce1 Rh2 Ce1 79.958(8) . 13_554
Ce1 Rh2 Ce1 133.529(16) 13 13_554
Si4 Rh2 Ce1 169.77(4) . 15_455
Si5 Rh2 Ce1 64.839(15) . 15_455
Si5 Rh2 Ce1 64.839(15) 10 15_455
Si6 Rh2 Ce1 62.858(9) 9 15_455
Si6 Rh2 Ce1 62.858(9) . 15_455
Ce1 Rh2 Ce1 121.434(13) . 15_455
Ce1 Rh2 Ce1 113.134(8) 13 15_455
Ce1 Rh2 Ce1 113.134(8) 13_554 15_455
Si4 Rh2 Ce1 59.63(4) . 7_544
Si5 Rh2 Ce1 141.34(2) . 7_544
Si5 Rh2 Ce1 141.34(2) 10 7_544
Si6 Rh2 Ce1 62.616(9) 9 7_544
Si6 Rh2 Ce1 62.616(9) . 7_544
Ce1 Rh2 Ce1 128.428(13) . 7_544
Ce1 Rh2 Ce1 80.279(9) 13 7_544
Ce1 Rh2 Ce1 80.279(9) 13_554 7_544
Ce1 Rh2 Ce1 110.139(11) 15_455 7_544
Si4 Rh3 Si4 118.37(7) 3_655 .
Si4 Rh3 Si4 107.01(4) 3_655 11_556
Si4 Rh3 Si4 103.42(7) . 11_556
Si4 Rh3 Si4 103.42(7) 3_655 9_655
Si4 Rh3 Si4 107.01(4) . 9_655
Si4 Rh3 Si4 118.37(7) 11_556 9_655
Si4 Rh3 Si5 120.81(3) 3_655 14_545
Si4 Rh3 Si5 120.81(4) . 14_545
Si4 Rh3 Si5 59.19(4) 11_556 14_545
Si4 Rh3 Si5 59.19(3) 9_655 14_545
Si4 Rh3 Si5 59.19(3) 3_655 13
Si4 Rh3 Si5 59.19(4) . 13
Si4 Rh3 Si5 120.81(4) 11_556 13
Si4 Rh3 Si5 120.81(3) 9_655 13
Si5 Rh3 Si5 180.0 14_545 13
Si4 Rh3 Rh3 126.49(2) 3_655 9_655
Si4 Rh3 Rh3 53.51(2) . 9_655
Si4 Rh3 Rh3 126.49(2) 11_556 9_655
Si4 Rh3 Rh3 53.51(2) 9_655 9_655
Si5 Rh3 Rh3 90.0 14_545 9_655
Si5 Rh3 Rh3 90.0 13 9_655
Si4 Rh3 Rh3 53.51(2) 3_655 9_656
Si4 Rh3 Rh3 126.49(2) . 9_656
Si4 Rh3 Rh3 53.51(2) 11_556 9_656
Si4 Rh3 Rh3 126.49(2) 9_655 9_656
Si5 Rh3 Rh3 90.0 14_545 9_656
Si5 Rh3 Rh3 90.0 13 9_656
Rh3 Rh3 Rh3 180.0 9_655 9_656
Si4 Rh3 Ce1 166.45(3) 3_655 7_544
Si4 Rh3 Ce1 59.61(4) . 7_544
Si4 Rh3 Ce1 62.62(2) 11_556 7_544
Si4 Rh3 Ce1 89.63(4) 9_655 7_544
Si5 Rh3 Ce1 62.925(4) 14_545 7_544
Si5 Rh3 Ce1 117.075(4) 13 7_544
Rh3 Rh3 Ce1 64.488(2) 9_655 7_544
Rh3 Rh3 Ce1 115.512(2) 9_656 7_544
Si4 Rh3 Ce1 89.63(4) 3_655 13
Si4 Rh3 Ce1 62.62(2) . 13
Si4 Rh3 Ce1 59.61(4) 11_556 13
Si4 Rh3 Ce1 166.45(3) 9_655 13
Si5 Rh3 Ce1 117.075(4) 14_545 13
Si5 Rh3 Ce1 62.925(4) 13 13
Rh3 Rh3 Ce1 115.512(2) 9_655 13
Rh3 Rh3 Ce1 64.488(2) 9_656 13
Ce1 Rh3 Ce1 77.604(7) 7_544 13
Si4 Rh3 Ce1 62.62(2) 3_655 15
Si4 Rh3 Ce1 89.63(4) . 15
Si4 Rh3 Ce1 166.45(3) 11_556 15
Si4 Rh3 Ce1 59.61(4) 9_655 15
Si5 Rh3 Ce1 117.075(4) 14_545 15
Si5 Rh3 Ce1 62.925(4) 13 15
Rh3 Rh3 Ce1 64.488(2) 9_655 15
Rh3 Rh3 Ce1 115.512(2) 9_656 15
Ce1 Rh3 Ce1 128.976(4) 7_544 15
Ce1 Rh3 Ce1 125.850(8) 13 15
Si4 Rh3 Ce1 59.61(4) 3_655 5_545
Si4 Rh3 Ce1 166.45(3) . 5_545
Si4 Rh3 Ce1 89.63(4) 11_556 5_545
Si4 Rh3 Ce1 62.62(2) 9_655 5_545
Si5 Rh3 Ce1 62.925(4) 14_545 5_545
Si5 Rh3 Ce1 117.075(4) 13 5_545
Rh3 Rh3 Ce1 115.512(2) 9_655 5_545
Rh3 Rh3 Ce1 64.488(2) 9_656 5_545
Ce1 Rh3 Ce1 125.850(8) 7_544 5_545
Ce1 Rh3 Ce1 128.976(4) 13 5_545
Ce1 Rh3 Ce1 77.604(7) 15 5_545
Rh2 Si4 Rh3 133.70(5) . .
Rh2 Si4 Rh3 133.70(5) . 9_655
Rh3 Si4 Rh3 72.99(4) . 9_655
Rh2 Si4 Si5 120.70(5) . 13
Rh3 Si4 Si5 64.22(4) . 13
Rh3 Si4 Si5 104.63(6) 9_655 13
Rh2 Si4 Si5 120.70(5) . 6_554
Rh3 Si4 Si5 104.63(6) . 6_554
Rh3 Si4 Si5 64.22(4) 9_655 6_554
Si5 Si4 Si5 70.63(5) 13 6_554
Rh2 Si4 Ce1 77.02(5) . 7_544
Rh3 Si4 Ce1 75.80(4) . 7_544
Rh3 Si4 Ce1 75.80(4) 9_655 7_544
Si5 Si4 Ce1 137.30(5) 13 7_544
Si5 Si4 Ce1 137.30(5) 6_554 7_544
Rh2 Si4 Ce1 68.50(3) . 13_554
Rh3 Si4 Ce1 145.14(5) . 13_554
Rh3 Si4 Ce1 73.423(8) 9_655 13_554
Si5 Si4 Ce1 134.62(6) 13 13_554
Si5 Si4 Ce1 68.124(13) 6_554 13_554
Ce1 Si4 Ce1 87.24(3) 7_544 13_554
Rh2 Si4 Ce1 68.50(3) . 13
Rh3 Si4 Ce1 73.423(8) . 13
Rh3 Si4 Ce1 145.14(5) 9_655 13
Si5 Si4 Ce1 68.124(13) 13 13
Si5 Si4 Ce1 134.62(6) 6_554 13
Ce1 Si4 Ce1 87.24(3) 7_544 13
Ce1 Si4 Ce1 136.79(5) 13_554 13
Rh2 Si4 Ce1 66.63(4) . .
Rh3 Si4 Ce1 130.65(4) . .
Rh3 Si4 Ce1 130.65(4) 9_655 .
Si5 Si4 Ce1 67.56(4) 13 .
Si5 Si4 Ce1 67.56(4) 6_554 .
Ce1 Si4 Ce1 143.65(6) 7_544 .
Ce1 Si4 Ce1 79.77(3) 13_554 .
Ce1 Si4 Ce1 79.77(3) 13 .
Rh2 Si5 Rh2 96.61(6) . 3
Rh2 Si5 Si4 116.64(3) . 13
Rh2 Si5 Si4 106.50(2) 3 13
Rh2 Si5 Si4 106.50(2) . 15_455
Rh2 Si5 Si4 116.64(3) 3 15_455
Si4 Si5 Si4 113.19(9) 13 15_455
Rh2 Si5 Rh3 131.69(3) . 13
Rh2 Si5 Rh3 131.69(3) 3 13
Si4 Si5 Rh3 56.60(4) 13 13
Si4 Si5 Rh3 56.60(4) 15_455 13
Rh2 Si5 Ce1 65.936(10) . .
Rh2 Si5 Ce1 149.90(4) 3 .
Si4 Si5 Ce1 65.06(3) 13 .
Si4 Si5 Ce1 92.47(4) 15_455 .
Rh3 Si5 Ce1 69.89(3) 13 .
Rh2 Si5 Ce1 149.90(4) . 3
Rh2 Si5 Ce1 65.936(10) 3 3
Si4 Si5 Ce1 92.47(4) 13 3
Si4 Si5 Ce1 65.06(3) 15_455 3
Rh3 Si5 Ce1 69.89(3) 13 3
Ce1 Si5 Ce1 139.78(6) . 3
Rh2 Si5 Ce1 72.27(3) . 15_455
Rh2 Si5 Ce1 66.73(2) 3 15_455
Si4 Si5 Ce1 170.04(3) 13 15_455
Si4 Si5 Ce1 66.06(3) 15_455 15_455
Rh3 Si5 Ce1 121.73(2) 13 15_455
Ce1 Si5 Ce1 124.533(11) . 15_455
Ce1 Si5 Ce1 78.155(7) 3 15_455
Rh2 Si5 Ce1 66.73(2) . 13
Rh2 Si5 Ce1 72.27(3) 3 13
Si4 Si5 Ce1 66.06(3) 13 13
Si4 Si5 Ce1 170.04(3) 15_455 13
Rh3 Si5 Ce1 121.73(2) 13 13
Ce1 Si5 Ce1 78.155(7) . 13
Ce1 Si5 Ce1 124.533(11) 3 13
Ce1 Si5 Ce1 116.54(5) 15_455 13
Rh2 Si6 Rh2 127.795(18) 9 3
Rh2 Si6 Rh2 106.264(11) 9 .
Rh2 Si6 Rh2 96.148(15) 3 .
Rh2 Si6 Rh2 96.148(15) 9 11_556
Rh2 Si6 Rh2 106.264(11) 3 11_556
Rh2 Si6 Rh2 127.795(18) . 11_556
Rh2 Si6 Ce1 158.528(10) 9 13
Rh2 Si6 Ce1 73.657(11) 3 13
Rh2 Si6 Ce1 68.047(7) . 13
Rh2 Si6 Ce1 74.017(10) 11_556 13
Rh2 Si6 Ce1 74.017(10) 9 15_455
Rh2 Si6 Ce1 68.047(7) 3 15_455
Rh2 Si6 Ce1 73.657(11) . 15_455
Rh2 Si6 Ce1 158.528(10) 11_556 15_455
Ce1 Si6 Ce1 121.277(9) 13 15_455
Rh2 Si6 Ce1 68.047(7) 9 5_445
Rh2 Si6 Ce1 74.017(10) 3 5_445
Rh2 Si6 Ce1 158.528(10) . 5_445
Rh2 Si6 Ce1 73.657(10) 11_556 5_445
Ce1 Si6 Ce1 124.712(5) 13 5_445
Ce1 Si6 Ce1 84.916(9) 15_455 5_445
Rh2 Si6 Ce1 73.657(10) 9 7_544
Rh2 Si6 Ce1 158.528(10) 3 7_544
Rh2 Si6 Ce1 74.017(10) . 7_544
Rh2 Si6 Ce1 68.047(7) 11_556 7_544
Ce1 Si6 Ce1 84.916(9) 13 7_544
Ce1 Si6 Ce1 124.712(5) 15_455 7_544
Ce1 Si6 Ce1 121.277(9) 5_445 7_544

loop_
_geom_bond_atom_site_label_1
_geom_bond_atom_site_label_2
_geom_bond_distance
_geom_bond_site_symmetry_2
Ce1 Si4 3.0118(16) 7_554
Ce1 Rh2 3.1346(5) .
Ce1 Si4 3.1360(6) 13_554
Ce1 Si4 3.1360(6) 13
Ce1 Si6 3.1420(2) 13
Ce1 Si6 3.1420(2) 5_554
Ce1 Rh2 3.17301(19) 13
Ce1 Rh2 3.17301(19) 13_554
Ce1 Si4 3.1836(15) .
Ce1 Si5 3.2095(6) 10
Ce1 Si5 3.2095(6) .
Ce1 Si5 3.2196(8) 13
Rh2 Si4 2.3964(16) .
Rh2 Si5 2.4210(11) .
Rh2 Si5 2.4210(11) 10
Rh2 Si6 2.4298(3) 9
Rh2 Si6 2.4298(3) .
Rh2 Ce1 3.17301(19) 13
Rh2 Ce1 3.17301(19) 13_554
Rh2 Ce1 3.3882(5) 15_455
Rh2 Ce1 3.4017(5) 7_544
Rh3 Si4 2.4513(12) 3_655
Rh3 Si4 2.4513(12) .
Rh3 Si4 2.4513(12) 11_556
Rh3 Si4 2.4513(12) 9_655
Rh3 Si5 2.6440(16) 14_545
Rh3 Si5 2.6440(16) 13
Rh3 Rh3 2.9157 9_655
Rh3 Rh3 2.9156 9_656
Rh3 Ce1 3.3848(3) 7_544
Rh3 Ce1 3.3848(3) 13
Rh3 Ce1 3.3848(3) 15
Rh3 Ce1 3.3848(3) 5_545
Si4 Rh3 2.4513(12) 9_655
Si4 Si5 2.5218(16) 13
Si4 Si5 2.5218(16) 6_554
Si4 Ce1 3.0118(16) 7_544
Si4 Ce1 3.1360(6) 13_554
Si4 Ce1 3.1360(6) 13
Si5 Rh2 2.4210(11) 3
Si5 Si4 2.5218(16) 13
Si5 Si4 2.5218(16) 15_455
Si5 Rh3 2.6440(16) 13
Si5 Ce1 3.2095(6) 3
Si5 Ce1 3.2196(8) 15_455
Si5 Ce1 3.2196(8) 13
Si6 Rh2 2.4298(3) 9
Si6 Rh2 2.4298(3) 3
Si6 Rh2 2.4298(3) 11_556
Si6 Ce1 3.1420(2) 13
Si6 Ce1 3.1420(2) 15_455
Si6 Ce1 3.1420(2) 5_445
Si6 Ce1 3.1420(2) 7_544
